data_1547112
loop_
_publ_author_name
'Kang, Zhenghui'
'Zhang, Dan'
'Hu, Wenhao'

_publ_section_title
;
 Regio- and Diastereoselective Three-Component Reactions via Trapping of
 Ammonium Ylides with N-Alkylquinolinium Salts: Synthesis of
 Multisubstituted Tetra- and Dihydroquinoline Derivatives.
;
_journal_issue 14
_journal_name_full 'Organic letters'
_journal_page_first 3783
_journal_page_last 3786
_journal_paper_doi 10.1021/acs.orglett.7b01664
_journal_volume 19
_journal_year 2017
_chemical_formula_sum 'C34 H31 Br N2 O4'
_chemical_formula_weight 611.52
_chemical_name_systematic
; 
 ? 
;
_space_group_IT_number 13
_symmetry_cell_setting monoclinic
_symmetry_space_group_name_Hall '-P 2yc'
_symmetry_space_group_name_H-M 'P 1 2/c 1'
_atom_sites_solution_hydrogens geom
_atom_sites_solution_primary direct
_atom_sites_solution_secondary difmap
_audit_creation_method SHELXL-97
_cell_angle_alpha 90.00
_cell_angle_beta 102.0070(10)
_cell_angle_gamma 90.00
_cell_formula_units_Z 4
_cell_length_a 12.1984(4)
_cell_length_b 10.6577(4)
_cell_length_c 23.0168(8)
_cell_measurement_reflns_used 8211
_cell_measurement_temperature 296(2)
_cell_measurement_theta_max 24.98
_cell_measurement_theta_min 2.21
_cell_volume 2926.88(18)
_computing_structure_refinement 'SHELXL-97 (Sheldrick, 2008)'
_computing_structure_solution 'SHELXS-97 (Sheldrick, 2008)'
_diffrn_ambient_temperature 296(2)
_diffrn_measured_fraction_theta_full 0.999
_diffrn_measured_fraction_theta_max 0.999
_diffrn_measurement_device_type 'Bruker Apex II CCD'
_diffrn_radiation_monochromator graphite
_diffrn_radiation_source 'fine-focus sealed tube'
_diffrn_radiation_type MoK\a
_diffrn_radiation_wavelength 0.71073
_diffrn_reflns_av_R_equivalents 0.0353
_diffrn_reflns_av_sigmaI/netI 0.0239
_diffrn_reflns_limit_h_max 14
_diffrn_reflns_limit_h_min -14
_diffrn_reflns_limit_k_max 12
_diffrn_reflns_limit_k_min -12
_diffrn_reflns_limit_l_max 27
_diffrn_reflns_limit_l_min -27
_diffrn_reflns_number 33531
_diffrn_reflns_theta_full 25.01
_diffrn_reflns_theta_max 25.01
_diffrn_reflns_theta_min 1.71
_exptl_absorpt_coefficient_mu 1.446
_exptl_absorpt_correction_T_max 0.7049
_exptl_absorpt_correction_T_min 0.5259
_exptl_absorpt_correction_type multi-scan
_exptl_absorpt_process_details sadabs
_exptl_crystal_colour colorless
_exptl_crystal_density_diffrn 1.388
_exptl_crystal_density_method 'not measured'
_exptl_crystal_description block
_exptl_crystal_F_000 1264
_exptl_crystal_size_max 0.51
_exptl_crystal_size_mid 0.28
_exptl_crystal_size_min 0.26
_refine_diff_density_max 0.673
_refine_diff_density_min -0.810
_refine_diff_density_rms 0.048
_refine_ls_extinction_method none
_refine_ls_goodness_of_fit_ref 1.029
_refine_ls_hydrogen_treatment constr
_refine_ls_matrix_type full
_refine_ls_number_parameters 370
_refine_ls_number_reflns 5163
_refine_ls_number_restraints 0
_refine_ls_restrained_S_all 1.029
_refine_ls_R_factor_all 0.0611
_refine_ls_R_factor_gt 0.0427
_refine_ls_shift/su_max 0.000
_refine_ls_shift/su_mean 0.000
_refine_ls_structure_factor_coef Fsqd
_refine_ls_weighting_details 'calc w=1/[\s^2^(Fo^2^)+(0.0503P)^2^+2.1120P] where P=(Fo^2^+2Fc^2^)/3'
_refine_ls_weighting_scheme calc
_refine_ls_wR_factor_gt 0.1040
_refine_ls_wR_factor_ref 0.1147
_reflns_number_gt 3919
_reflns_number_total 5163
_reflns_threshold_expression >2sigma(I)
_cod_data_source_file ol7b01664_si_004.cif
_cod_data_source_block z
_cod_depositor_comments
;
The following automatic conversions were performed:

'_symmetry_cell_setting' value 'Monoclinic' changed to 'monoclinic'
according to
/home/data/users/saulius/crontab/automatic-downloads/current/ACS/lib/dictionaries/cif_core.dic
dictionary named 'cif_core.dic' version 2.4.2 from 2011-04-26.

Automatic conversion script
Id: cif_fix_values 4973 2017-02-22 13:04:09Z antanas 
;
_cod_original_sg_symbol_H-M P2/c
_cod_database_code 1547112

loop_
_symmetry_equiv_pos_as_xyz
'x, y, z'
'-x, y, -z+1/2'
'-x, -y, -z'
'x, -y, z-1/2'

loop_
_atom_site_label
_atom_site_type_symbol
_atom_site_fract_x
_atom_site_fract_y
_atom_site_fract_z
_atom_site_U_iso_or_equiv
_atom_site_adp_type
_atom_site_occupancy
_atom_site_symmetry_multiplicity
_atom_site_calc_flag
_atom_site_refinement_flags
Br1 Br 0.37569(3) 0.06908(4) 0.286367(15) 0.08077(17) Uani 1 1 d .
O1 O 0.95113(18) 0.0961(2) 0.66466(10) 0.0607(5) Uani 1 1 d .
O2 O 1.06471(16) 0.26220(19) 0.68856(9) 0.0604(6) Uani 1 1 d .
O3 O 0.91169(17) 0.18803(19) 0.52454(10) 0.0604(6) Uani 1 1 d .
O4 O 0.79509(17) 0.04316(17) 0.54479(9) 0.0543(5) Uani 1 1 d .
N1 N 0.62671(17) 0.2041(2) 0.53384(9) 0.0425(5) Uani 1 1 d .
H1B H 0.5880 0.1918 0.5606 0.051 Uiso 1 1 calc R
N2 N 0.80260(18) 0.5058(2) 0.66559(9) 0.0441(5) Uani 1 1 d .
C1 C 0.8283(3) 0.5691(3) 0.78975(14) 0.0591(8) Uani 1 1 d .
H1A H 0.8060 0.4889 0.7764 0.071 Uiso 1 1 calc R
C2 C 0.8451(3) 0.5965(4) 0.85020(16) 0.0763(10) Uani 1 1 d .
H2A H 0.8330 0.5352 0.8769 0.092 Uiso 1 1 calc R
C3 C 0.8797(3) 0.7148(5) 0.87011(18) 0.0866(13) Uani 1 1 d .
H3A H 0.8923 0.7332 0.9105 0.104 Uiso 1 1 calc R
C4 C 0.8955(3) 0.8052(4) 0.8306(2) 0.0874(13) Uani 1 1 d .
H4A H 0.9183 0.8851 0.8441 0.105 Uiso 1 1 calc R
C5 C 0.8780(3) 0.7791(3) 0.77100(16) 0.0661(9) Uani 1 1 d .
H5A H 0.8886 0.8417 0.7445 0.079 Uiso 1 1 calc R
C6 C 0.8445(2) 0.6595(3) 0.74972(13) 0.0495(7) Uani 1 1 d .
C7 C 0.8314(3) 0.6351(3) 0.68389(12) 0.0514(7) Uani 1 1 d .
H7A H 0.7736 0.6903 0.6625 0.062 Uiso 1 1 calc R
H7B H 0.9011 0.6570 0.6723 0.062 Uiso 1 1 calc R
C8 C 0.6922(2) 0.4611(3) 0.66001(11) 0.0441(6) Uani 1 1 d .
C9 C 0.6064(3) 0.5378(3) 0.67192(13) 0.0567(8) Uani 1 1 d .
H9A H 0.6192 0.6231 0.6787 0.068 Uiso 1 1 calc R
C10 C 0.5040(3) 0.4877(4) 0.67367(15) 0.0690(9) Uani 1 1 d .
H10A H 0.4466 0.5400 0.6800 0.083 Uiso 1 1 calc R
C11 C 0.4850(3) 0.3616(4) 0.66619(15) 0.0673(9) Uani 1 1 d .
H11A H 0.4168 0.3275 0.6702 0.081 Uiso 1 1 calc R
C12 C 0.5679(2) 0.2850(3) 0.65257(12) 0.0547(7) Uani 1 1 d .
H12A H 0.5546 0.1994 0.6475 0.066 Uiso 1 1 calc R
C13 C 0.6709(2) 0.3340(3) 0.64639(11) 0.0421(6) Uani 1 1 d .
C14 C 0.7576(2) 0.2542(2) 0.62554(10) 0.0390(6) Uani 1 1 d .
H14A H 0.7492 0.1679 0.6386 0.047 Uiso 1 1 calc R
C15 C 0.8724(2) 0.2993(2) 0.65548(11) 0.0402(6) Uani 1 1 d .
C16 C 0.8872(2) 0.4208(2) 0.67035(11) 0.0422(6) Uani 1 1 d .
H16A H 0.9600 0.4487 0.6848 0.051 Uiso 1 1 calc R
C17 C 0.9635(2) 0.2085(3) 0.66929(11) 0.0465(7) Uani 1 1 d .
C18 C 1.1603(3) 0.1790(3) 0.70256(14) 0.0643(9) Uani 1 1 d .
H18A H 1.1386 0.1022 0.7198 0.077 Uiso 1 1 calc R
H18B H 1.2191 0.2186 0.7317 0.077 Uiso 1 1 calc R
C19 C 1.2037(3) 0.1483(4) 0.64870(17) 0.0829(11) Uani 1 1 d .
H19A H 1.2668 0.0929 0.6591 0.124 Uiso 1 1 calc R
H19B H 1.2266 0.2241 0.6320 0.124 Uiso 1 1 calc R
H19C H 1.1459 0.1081 0.6201 0.124 Uiso 1 1 calc R
C20 C 0.8541(3) 0.4439(3) 0.53282(12) 0.0502(7) Uani 1 1 d .
H20A H 0.9198 0.4004 0.5483 0.060 Uiso 1 1 calc R
C21 C 0.8595(3) 0.5661(3) 0.51268(15) 0.0635(9) Uani 1 1 d .
H21A H 0.9288 0.6046 0.5152 0.076 Uiso 1 1 calc R
C22 C 0.7626(3) 0.6306(3) 0.48898(15) 0.0704(10) Uani 1 1 d .
H22A H 0.7666 0.7121 0.4751 0.084 Uiso 1 1 calc R
C23 C 0.6612(3) 0.5749(3) 0.48593(15) 0.0667(9) Uani 1 1 d .
H23A H 0.5959 0.6185 0.4698 0.080 Uiso 1 1 calc R
C24 C 0.6548(3) 0.4545(3) 0.50662(13) 0.0532(7) Uani 1 1 d .
H24A H 0.5848 0.4185 0.5049 0.064 Uiso 1 1 calc R
C25 C 0.7503(2) 0.3859(2) 0.52992(11) 0.0397(6) Uani 1 1 d .
C26 C 0.7389(2) 0.2537(2) 0.55412(11) 0.0375(6) Uani 1 1 d .
C27 C 0.8261(2) 0.1610(3) 0.53866(11) 0.0418(6) Uani 1 1 d .
C28 C 0.8768(3) -0.0516(3) 0.53838(18) 0.0729(10) Uani 1 1 d .
H28A H 0.8469 -0.1333 0.5435 0.109 Uiso 1 1 calc R
H28B H 0.9441 -0.0387 0.5679 0.109 Uiso 1 1 calc R
H28C H 0.8935 -0.0457 0.4995 0.109 Uiso 1 1 calc R
C29 C 0.5754(2) 0.1746(2) 0.47605(11) 0.0378(6) Uani 1 1 d .
C30 C 0.4649(2) 0.1316(2) 0.46598(12) 0.0442(6) Uani 1 1 d .
H30A H 0.4295 0.1239 0.4979 0.053 Uiso 1 1 calc R
C31 C 0.4076(2) 0.1006(3) 0.41012(13) 0.0489(7) Uani 1 1 d .
H31A H 0.3340 0.0721 0.4042 0.059 Uiso 1 1 calc R
C32 C 0.4597(2) 0.1117(3) 0.36304(12) 0.0491(7) Uani 1 1 d .
C33 C 0.5678(2) 0.1551(3) 0.37103(13) 0.0540(7) Uani 1 1 d .
H33A H 0.6020 0.1632 0.3387 0.065 Uiso 1 1 calc R
C34 C 0.6256(2) 0.1866(3) 0.42750(12) 0.0489(7) Uani 1 1 d .
H34A H 0.6988 0.2161 0.4329 0.059 Uiso 1 1 calc R

loop_
_atom_site_aniso_label
_atom_site_aniso_U_11
_atom_site_aniso_U_22
_atom_site_aniso_U_33
_atom_site_aniso_U_23
_atom_site_aniso_U_13
_atom_site_aniso_U_12
Br1 0.0676(3) 0.1166(4) 0.0472(2) -0.00702(18) -0.01323(16) -0.0171(2)
O1 0.0612(13) 0.0504(13) 0.0661(14) -0.0002(10) 0.0032(11) 0.0057(10)
O2 0.0432(11) 0.0633(13) 0.0670(13) -0.0085(10) -0.0065(10) 0.0083(9)
O3 0.0482(12) 0.0626(13) 0.0772(15) 0.0034(11) 0.0286(11) 0.0032(10)
O4 0.0544(12) 0.0432(11) 0.0679(13) -0.0101(9) 0.0187(10) -0.0032(9)
N1 0.0377(11) 0.0564(13) 0.0346(11) -0.0052(10) 0.0106(9) -0.0114(10)
N2 0.0436(12) 0.0456(13) 0.0419(12) -0.0077(10) 0.0060(10) -0.0008(10)
C1 0.0573(18) 0.065(2) 0.0515(18) -0.0087(15) 0.0041(14) 0.0049(15)
C2 0.066(2) 0.111(3) 0.0510(19) -0.004(2) 0.0093(17) 0.013(2)
C3 0.063(2) 0.128(4) 0.063(2) -0.044(3) -0.0022(18) 0.026(2)
C4 0.072(2) 0.085(3) 0.092(3) -0.049(3) -0.015(2) 0.020(2)
C5 0.0542(19) 0.0560(19) 0.080(2) -0.0188(17) -0.0037(16) 0.0076(15)
C6 0.0423(15) 0.0503(16) 0.0520(17) -0.0118(14) 0.0007(12) 0.0060(13)
C7 0.0577(17) 0.0439(16) 0.0501(17) -0.0035(13) 0.0058(13) -0.0012(13)
C8 0.0449(15) 0.0540(17) 0.0322(13) -0.0035(12) 0.0052(11) 0.0016(13)
C9 0.0534(18) 0.0643(19) 0.0502(17) -0.0108(14) 0.0056(14) 0.0095(15)
C10 0.0514(19) 0.096(3) 0.061(2) -0.0163(19) 0.0141(16) 0.0132(18)
C11 0.0447(17) 0.101(3) 0.060(2) -0.0133(19) 0.0197(15) -0.0112(18)
C12 0.0507(17) 0.072(2) 0.0432(15) -0.0076(14) 0.0137(13) -0.0106(15)
C13 0.0397(14) 0.0563(17) 0.0294(12) -0.0021(12) 0.0052(11) -0.0014(12)
C14 0.0428(14) 0.0417(14) 0.0318(13) 0.0003(11) 0.0060(11) -0.0026(11)
C15 0.0388(14) 0.0494(15) 0.0308(13) -0.0024(11) 0.0036(10) 0.0000(12)
C16 0.0376(14) 0.0541(17) 0.0330(13) -0.0051(12) 0.0029(11) -0.0033(12)
C17 0.0471(16) 0.0568(19) 0.0330(13) -0.0026(12) 0.0024(12) 0.0035(13)
C18 0.0491(17) 0.079(2) 0.0588(19) -0.0044(16) -0.0016(15) 0.0169(16)
C19 0.071(2) 0.101(3) 0.081(3) -0.001(2) 0.024(2) 0.005(2)
C20 0.0521(17) 0.0567(18) 0.0426(15) -0.0026(13) 0.0115(13) -0.0106(14)
C21 0.074(2) 0.061(2) 0.0581(19) -0.0038(16) 0.0210(17) -0.0262(18)
C22 0.102(3) 0.0458(18) 0.063(2) 0.0075(16) 0.017(2) -0.0095(19)
C23 0.078(2) 0.0511(19) 0.066(2) 0.0078(15) 0.0034(18) 0.0054(17)
C24 0.0530(17) 0.0507(17) 0.0532(17) -0.0010(14) 0.0051(14) -0.0021(13)
C25 0.0445(15) 0.0446(14) 0.0300(13) -0.0032(11) 0.0077(11) -0.0055(12)
C26 0.0343(13) 0.0450(14) 0.0333(13) -0.0037(11) 0.0071(10) -0.0053(11)
C27 0.0421(15) 0.0484(16) 0.0341(13) -0.0031(11) 0.0063(11) -0.0040(12)
C28 0.079(2) 0.0529(19) 0.090(3) -0.0140(17) 0.024(2) 0.0092(17)
C29 0.0358(13) 0.0378(14) 0.0381(14) -0.0015(11) 0.0035(11) -0.0038(11)
C30 0.0412(15) 0.0472(15) 0.0442(15) 0.0031(12) 0.0088(12) -0.0049(12)
C31 0.0373(14) 0.0519(16) 0.0536(17) 0.0044(13) 0.0003(13) -0.0070(12)
C32 0.0471(16) 0.0544(17) 0.0390(15) -0.0036(12) -0.0068(12) -0.0033(13)
C33 0.0489(17) 0.074(2) 0.0393(15) -0.0066(14) 0.0096(13) -0.0052(15)
C34 0.0372(14) 0.0675(19) 0.0419(15) -0.0066(13) 0.0081(12) -0.0121(13)

loop_
_atom_type_symbol
_atom_type_description
_atom_type_scat_dispersion_real
_atom_type_scat_dispersion_imag
_atom_type_scat_source
C C 0.0033 0.0016 'International Tables Vol C Tables 4.2.6.8 and 6.1.1.4'
H H 0.0000 0.0000 'International Tables Vol C Tables 4.2.6.8 and 6.1.1.4'
N N 0.0061 0.0033 'International Tables Vol C Tables 4.2.6.8 and 6.1.1.4'
O O 0.0106 0.0060 'International Tables Vol C Tables 4.2.6.8 and 6.1.1.4'
Br Br -0.2901 2.4595 'International Tables Vol C Tables 4.2.6.8 and 6.1.1.4'

loop_
_geom_angle_atom_site_label_1
_geom_angle_atom_site_label_2
_geom_angle_atom_site_label_3
_geom_angle
C17 O2 C18 116.9(2)
C27 O4 C28 115.6(2)
C29 N1 C26 126.9(2)
C29 N1 H1B 116.6
C26 N1 H1B 116.6
C16 N2 C8 118.5(2)
C16 N2 C7 118.1(2)
C8 N2 C7 120.9(2)
C6 C1 C2 120.7(3)
C6 C1 H1A 119.6
C2 C1 H1A 119.6
C3 C2 C1 119.6(4)
C3 C2 H2A 120.2
C1 C2 H2A 120.2
C4 C3 C2 120.0(4)
C4 C3 H3A 120.0
C2 C3 H3A 120.0
C3 C4 C5 120.6(4)
C3 C4 H4A 119.7
C5 C4 H4A 119.7
C4 C5 C6 120.6(4)
C4 C5 H5A 119.7
C6 C5 H5A 119.7
C1 C6 C5 118.5(3)
C1 C6 C7 123.5(3)
C5 C6 C7 118.0(3)
N2 C7 C6 114.8(2)
N2 C7 H7A 108.6
C6 C7 H7A 108.6
N2 C7 H7B 108.6
C6 C7 H7B 108.6
H7A C7 H7B 107.6
C9 C8 C13 119.8(3)
C9 C8 N2 121.6(3)
C13 C8 N2 118.4(2)
C10 C9 C8 120.2(3)
C10 C9 H9A 119.9
C8 C9 H9A 119.9
C9 C10 C11 120.8(3)
C9 C10 H10A 119.6
C11 C10 H10A 119.6
C10 C11 C12 119.6(3)
C10 C11 H11A 120.2
C12 C11 H11A 120.2
C11 C12 C13 121.2(3)
C11 C12 H12A 119.4
C13 C12 H12A 119.4
C12 C13 C8 117.9(3)
C12 C13 C14 121.8(3)
C8 C13 C14 120.3(2)
C15 C14 C13 108.7(2)
C15 C14 C26 112.9(2)
C13 C14 C26 111.5(2)
C15 C14 H14A 107.8
C13 C14 H14A 107.8
C26 C14 H14A 107.8
C16 C15 C17 121.9(2)
C16 C15 C14 119.2(2)
C17 C15 C14 118.8(2)
C15 C16 N2 124.2(2)
C15 C16 H16A 117.9
N2 C16 H16A 117.9
O1 C17 O2 122.6(3)
O1 C17 C15 124.3(3)
O2 C17 C15 113.2(2)
O2 C18 C19 111.1(3)
O2 C18 H18A 109.4
C19 C18 H18A 109.4
O2 C18 H18B 109.4
C19 C18 H18B 109.4
H18A C18 H18B 108.0
C18 C19 H19A 109.5
C18 C19 H19B 109.5
H19A C19 H19B 109.5
C18 C19 H19C 109.5
H19A C19 H19C 109.5
H19B C19 H19C 109.5
C21 C20 C25 120.3(3)
C21 C20 H20A 119.9
C25 C20 H20A 119.9
C22 C21 C20 120.3(3)
C22 C21 H21A 119.9
C20 C21 H21A 119.9
C23 C22 C21 119.9(3)
C23 C22 H22A 120.1
C21 C22 H22A 120.1
C22 C23 C24 120.4(3)
C22 C23 H23A 119.8
C24 C23 H23A 119.8
C23 C24 C25 121.5(3)
C23 C24 H24A 119.3
C25 C24 H24A 119.3
C24 C25 C20 117.7(3)
C24 C25 C26 119.6(2)
C20 C25 C26 122.6(2)
N1 C26 C25 111.6(2)
N1 C26 C27 110.0(2)
C25 C26 C27 112.6(2)
N1 C26 C14 104.70(19)
C25 C26 C14 111.29(19)
C27 C26 C14 106.17(19)
O3 C27 O4 122.9(3)
O3 C27 C26 126.3(2)
O4 C27 C26 110.8(2)
O4 C28 H28A 109.5
O4 C28 H28B 109.5
H28A C28 H28B 109.5
O4 C28 H28C 109.5
H28A C28 H28C 109.5
H28B C28 H28C 109.5
N1 C29 C34 124.5(2)
N1 C29 C30 117.5(2)
C34 C29 C30 118.0(2)
C31 C30 C29 121.4(3)
C31 C30 H30A 119.3
C29 C30 H30A 119.3
C30 C31 C32 119.4(3)
C30 C31 H31A 120.3
C32 C31 H31A 120.3
C31 C32 C33 120.9(3)
C31 C32 Br1 117.6(2)
C33 C32 Br1 121.5(2)
C32 C33 C34 119.7(3)
C32 C33 H33A 120.2
C34 C33 H33A 120.2
C33 C34 C29 120.6(2)
C33 C34 H34A 119.7
C29 C34 H34A 119.7

loop_
_geom_bond_atom_site_label_1
_geom_bond_atom_site_label_2
_geom_bond_distance
Br1 C32 1.902(3)
O1 C17 1.209(3)
O2 C17 1.350(3)
O2 C18 1.447(3)
O3 C27 1.191(3)
O4 C27 1.328(3)
O4 C28 1.448(4)
N1 C29 1.383(3)
N1 C26 1.450(3)
N1 H1B 0.8600
N2 C16 1.361(3)
N2 C8 1.409(3)
N2 C7 1.463(3)
C1 C6 1.375(4)
C1 C2 1.395(5)
C1 H1A 0.9300
C2 C3 1.378(6)
C2 H2A 0.9300
C3 C4 1.366(6)
C3 H3A 0.9300
C4 C5 1.371(5)
C4 H4A 0.9300
C5 C6 1.396(4)
C5 H5A 0.9300
C6 C7 1.513(4)
C7 H7A 0.9700
C7 H7B 0.9700
C8 C9 1.399(4)
C8 C13 1.402(4)
C9 C10 1.367(5)
C9 H9A 0.9300
C10 C11 1.369(5)
C10 H10A 0.9300
C11 C12 1.385(5)
C11 H11A 0.9300
C12 C13 1.396(4)
C12 H12A 0.9300
C13 C14 1.511(4)
C14 C15 1.504(3)
C14 C26 1.612(3)
C14 H14A 0.9800
C15 C16 1.342(4)
C15 C17 1.458(4)
C16 H16A 0.9300
C18 C19 1.482(5)
C18 H18A 0.9700
C18 H18B 0.9700
C19 H19A 0.9600
C19 H19B 0.9600
C19 H19C 0.9600
C20 C21 1.389(4)
C20 C25 1.398(4)
C20 H20A 0.9300
C21 C22 1.378(5)
C21 H21A 0.9300
C22 C23 1.361(5)
C22 H22A 0.9300
C23 C24 1.377(4)
C23 H23A 0.9300
C24 C25 1.386(4)
C24 H24A 0.9300
C25 C26 1.532(4)
C26 C27 1.547(4)
C28 H28A 0.9600
C28 H28B 0.9600
C28 H28C 0.9600
C29 C34 1.388(4)
C29 C30 1.396(4)
C30 C31 1.370(4)
C30 H30A 0.9300
C31 C32 1.371(4)
C31 H31A 0.9300
C32 C33 1.373(4)
C33 C34 1.385(4)
C33 H33A 0.9300
C34 H34A 0.9300

loop_
_geom_torsion_atom_site_label_1
_geom_torsion_atom_site_label_2
_geom_torsion_atom_site_label_3
_geom_torsion_atom_site_label_4
_geom_torsion
C6 C1 C2 C3 -0.9(5)
C1 C2 C3 C4 1.2(6)
C2 C3 C4 C5 -0.5(6)
C3 C4 C5 C6 -0.4(5)
C2 C1 C6 C5 0.0(5)
C2 C1 C6 C7 178.0(3)
C4 C5 C6 C1 0.7(5)
C4 C5 C6 C7 -177.4(3)
C16 N2 C7 C6 -84.0(3)
C8 N2 C7 C6 77.7(3)
C1 C6 C7 N2 -1.5(4)
C5 C6 C7 N2 176.5(2)
C16 N2 C8 C9 161.3(3)
C7 N2 C8 C9 -0.3(4)
C16 N2 C8 C13 -14.0(3)
C7 N2 C8 C13 -175.6(2)
C13 C8 C9 C10 3.8(4)
N2 C8 C9 C10 -171.5(3)
C8 C9 C10 C11 2.6(5)
C9 C10 C11 C12 -4.6(5)
C10 C11 C12 C13 0.1(5)
C11 C12 C13 C8 6.1(4)
C11 C12 C13 C14 -173.7(3)
C9 C8 C13 C12 -7.9(4)
N2 C8 C13 C12 167.5(2)
C9 C8 C13 C14 171.9(2)
N2 C8 C13 C14 -12.7(3)
C12 C13 C14 C15 -147.1(2)
C8 C13 C14 C15 33.2(3)
C12 C13 C14 C26 87.8(3)
C8 C13 C14 C26 -91.9(3)
C13 C14 C15 C16 -30.2(3)
C26 C14 C15 C16 94.1(3)
C13 C14 C15 C17 147.7(2)
C26 C14 C15 C17 -88.0(3)
C17 C15 C16 N2 -171.0(2)
C14 C15 C16 N2 6.8(4)
C8 N2 C16 C15 17.5(4)
C7 N2 C16 C15 179.6(2)
C18 O2 C17 O1 1.3(4)
C18 O2 C17 C15 -179.2(2)
C16 C15 C17 O1 168.9(3)
C14 C15 C17 O1 -9.0(4)
C16 C15 C17 O2 -10.6(4)
C14 C15 C17 O2 171.6(2)
C17 O2 C18 C19 85.2(4)
C25 C20 C21 C22 -0.8(5)
C20 C21 C22 C23 0.8(5)
C21 C22 C23 C24 0.3(5)
C22 C23 C24 C25 -1.3(5)
C23 C24 C25 C20 1.2(4)
C23 C24 C25 C26 178.2(3)
C21 C20 C25 C24 -0.1(4)
C21 C20 C25 C26 -177.0(3)
C29 N1 C26 C25 65.8(3)
C29 N1 C26 C27 -60.0(3)
C29 N1 C26 C14 -173.7(2)
C24 C25 C26 N1 16.4(3)
C20 C25 C26 N1 -166.7(2)
C24 C25 C26 C27 140.7(2)
C20 C25 C26 C27 -42.4(3)
C24 C25 C26 C14 -100.2(3)
C20 C25 C26 C14 76.7(3)
C15 C14 C26 N1 178.1(2)
C13 C14 C26 N1 -59.1(3)
C15 C14 C26 C25 -61.1(3)
C13 C14 C26 C25 61.6(3)
C15 C14 C26 C27 61.8(3)
C13 C14 C26 C27 -175.5(2)
C28 O4 C27 O3 5.3(4)
C28 O4 C27 C26 -172.9(2)
N1 C26 C27 O3 144.9(3)
C25 C26 C27 O3 19.6(4)
C14 C26 C27 O3 -102.4(3)
N1 C26 C27 O4 -37.0(3)
C25 C26 C27 O4 -162.2(2)
C14 C26 C27 O4 75.8(2)
C26 N1 C29 C34 1.0(4)
C26 N1 C29 C30 -178.0(2)
N1 C29 C30 C31 179.8(2)
C34 C29 C30 C31 0.8(4)
C29 C30 C31 C32 0.1(4)
C30 C31 C32 C33 -0.9(4)
C30 C31 C32 Br1 -179.3(2)
C31 C32 C33 C34 0.8(5)
Br1 C32 C33 C34 179.2(2)
C32 C33 C34 C29 0.1(5)
N1 C29 C34 C33 -179.8(3)
C30 C29 C34 C33 -0.8(4)
